data_7220158
loop_
_publ_author_name
'Hens, Amar'
'Rajak, Kajal Krishna'

_publ_section_title
;
 Selective fluorometric detection of F&#x2212; and Zn(II) ions by N, O
 coordinating sensor and naked eye detection of Cu(II) ion in
 mixed-aqueous solution
;
_journal_name_full 'RSC Adv.'
_journal_paper_doi 10.1039/C5RA05145B
_journal_year 2015
_chemical_formula_sum 'C20 H15 N O'
_chemical_formula_weight 285.33
_chemical_name_systematic
;
 ?
;
_space_group_IT_number 14
_symmetry_space_group_name_Hall '-P 2ybc'
_symmetry_space_group_name_H-M 'P 1 21/c 1'
_atom_sites_solution_hydrogens geom
_atom_sites_solution_primary direct
_atom_sites_solution_secondary difmap
_audit_creation_method SHELXL-97
_audit_update_record
;
2015-03-16 deposited with the CCDC.
2015-04-13 downloaded from the CCDC.
;
_cell_angle_alpha 90.00
_cell_angle_beta 97.0470(10)
_cell_angle_gamma 90.00
_cell_formula_units_Z 4
_cell_length_a 16.0198(4)
_cell_length_b 8.2129(2)
_cell_length_c 11.1102(3)
_cell_measurement_temperature 155(2)
_cell_volume 1450.72(6)
_computing_structure_refinement 'SHELXL-97 (Sheldrick, 1997)'
_diffrn_ambient_temperature 155(2)
_diffrn_measured_fraction_theta_full 0.998
_diffrn_measured_fraction_theta_max 0.998
_diffrn_radiation_monochromator graphite
_diffrn_radiation_source 'fine-focus sealed tube'
_diffrn_radiation_type MoK\a
_diffrn_radiation_wavelength 0.71073
_diffrn_reflns_av_R_equivalents 0.0285
_diffrn_reflns_av_sigmaI/netI 0.0160
_diffrn_reflns_limit_h_max 20
_diffrn_reflns_limit_h_min -20
_diffrn_reflns_limit_k_max 10
_diffrn_reflns_limit_k_min -10
_diffrn_reflns_limit_l_max 14
_diffrn_reflns_limit_l_min -14
_diffrn_reflns_number 24393
_diffrn_reflns_theta_full 27.64
_diffrn_reflns_theta_max 27.64
_diffrn_reflns_theta_min 2.56
_exptl_absorpt_coefficient_mu 0.080
_exptl_crystal_density_diffrn 1.306
_exptl_crystal_density_method 'not measured'
_exptl_crystal_F_000 600
_refine_diff_density_max 0.343
_refine_diff_density_min -0.224
_refine_diff_density_rms 0.036
_refine_ls_extinction_method none
_refine_ls_goodness_of_fit_ref 1.027
_refine_ls_hydrogen_treatment mixed
_refine_ls_matrix_type full
_refine_ls_number_parameters 203
_refine_ls_number_reflns 3366
_refine_ls_number_restraints 0
_refine_ls_restrained_S_all 1.027
_refine_ls_R_factor_all 0.0728
_refine_ls_R_factor_gt 0.0547
_refine_ls_shift/su_max 0.000
_refine_ls_shift/su_mean 0.000
_refine_ls_structure_factor_coef Fsqd
_refine_ls_weighting_details 'calc w=1/[\s^2^(Fo^2^)+(0.0761P)^2^+0.4825P] where P=(Fo^2^+2Fc^2^)/3'
_refine_ls_weighting_scheme calc
_refine_ls_wR_factor_gt 0.1494
_refine_ls_wR_factor_ref 0.1664
_reflns_number_gt 2500
_reflns_number_total 3366
_reflns_threshold_expression >2sigma(I)
_cod_data_source_file c5ra05145b2.cif
_cod_data_source_block HL
_cod_database_code 7220158

loop_
_symmetry_equiv_pos_as_xyz
'x, y, z'
'-x, y+1/2, -z+1/2'
'-x, -y, -z'
'x, -y-1/2, z-1/2'

loop_
_atom_site_label
_atom_site_type_symbol
_atom_site_fract_x
_atom_site_fract_y
_atom_site_fract_z
_atom_site_U_iso_or_equiv
_atom_site_adp_type
_atom_site_occupancy
_atom_site_symmetry_multiplicity
_atom_site_calc_flag
_atom_site_refinement_flags
N1 N 0.42599(9) 0.16716(17) 0.07408(13) 0.0523(4) Uani 1 1 d .
O1 O 0.31439(10) 0.29648(19) -0.08557(14) 0.0734(4) Uani 1 1 d .
C1 C 0.11119(12) 0.1623(3) -0.0145(2) 0.0691(6) Uani 1 1 d .
H1 H 0.0535 0.1770 -0.0441 0.083 Uiso 1 1 calc R
C2 C 0.17149(12) 0.2403(3) -0.07015(18) 0.0644(5) Uani 1 1 d .
H12 H 0.1553 0.3089 -0.1379 0.077 Uiso 1 1 calc R
9C20 C 0.25601(11) 0.2201(2) -0.02840(16) 0.0512(4) Uani 1 1 d .
C4 C 0.27945(10) 0.1202(2) 0.07267(15) 0.0477(4) Uani 1 1 d .
C5 C 0.36669(10) 0.0971(2) 0.11969(16) 0.0512(4) Uani 1 1 d .
H11 H 0.3802 0.0269 0.1872 0.061 Uiso 1 1 calc R
C6 C 0.51247(11) 0.1443(2) 0.12140(16) 0.0498(4) Uani 1 1 d .
C110 C 0.56948(11) 0.2319(2) 0.06482(16) 0.0521(4) Uani 1 1 d .
H10 H 0.5510 0.3023 -0.0009 0.063 Uiso 1 1 calc R
C8 C 0.65490(11) 0.2157(2) 0.10544(15) 0.0495(4) Uani 1 1 d .
C9 C 0.68216(11) 0.1125(2) 0.20125(15) 0.0486(4) Uani 1 1 d .
C10 C 0.77450(10) 0.1211(2) 0.22291(15) 0.0512(4) Uani 1 1 d .
C11 C 0.83181(12) 0.0428(3) 0.30740(18) 0.0631(5) Uani 1 1 d .
H5 H 0.8134 -0.0332 0.3630 0.076 Uiso 1 1 calc R
C12 C 0.91627(13) 0.0781(3) 0.3088(2) 0.0743(6) Uani 1 1 d .
H2 H 0.9563 0.0265 0.3666 0.089 Uiso 1 1 calc R
C13 C 0.13309(13) 0.0631(3) 0.0838(2) 0.0713(6) Uani 1 1 d .
H14 H 0.0908 0.0089 0.1216 0.086 Uiso 1 1 calc R
C14 C 0.21642(12) 0.0427(3) 0.12704(18) 0.0628(5) Uani 1 1 d .
H13 H 0.2314 -0.0256 0.1953 0.075 Uiso 1 1 calc R
C15 C 0.72894(12) 0.2969(2) 0.05694(18) 0.0606(5) Uani 1 1 d .
H8 H 0.7322 0.2660 -0.0285 0.073 Uiso 1 1 calc R
H9 H 0.7257 0.4169 0.0630 0.073 Uiso 1 1 calc R
C16 C 0.80241(12) 0.2300(2) 0.14003(17) 0.0571(5) Uani 1 1 d .
C17 C 0.88676(13) 0.2623(3) 0.1430(2) 0.0731(6) Uani 1 1 d .
H7 H 0.9059 0.3365 0.0868 0.088 Uiso 1 1 calc R
C18 C 0.94304(13) 0.1869(3) 0.2276(2) 0.0770(7) Uani 1 1 d .
H6 H 1.0013 0.2099 0.2303 0.092 Uiso 1 1 calc R
C19 C 0.62493(12) 0.0255(2) 0.25773(19) 0.0641(5) Uani 1 1 d .
H4 H 0.6436 -0.0449 0.3234 0.077 Uiso 1 1 calc R
C20 C 0.53943(12) 0.0409(2) 0.21818(19) 0.0632(5) Uani 1 1 d .
H3 H 0.4995 -0.0187 0.2570 0.076 Uiso 1 1 calc R
H15 H 0.3690(16) 0.267(3) -0.042(2) 0.093(8) Uiso 1 1 d .

loop_
_atom_site_aniso_label
_atom_site_aniso_U_11
_atom_site_aniso_U_22
_atom_site_aniso_U_33
_atom_site_aniso_U_23
_atom_site_aniso_U_13
_atom_site_aniso_U_12
N1 0.0445(8) 0.0501(8) 0.0622(9) -0.0064(7) 0.0060(6) 0.0037(6)
O1 0.0631(9) 0.0789(10) 0.0788(10) 0.0239(8) 0.0109(7) 0.0056(7)
C1 0.0453(10) 0.0859(14) 0.0736(13) -0.0174(11) -0.0029(9) 0.0021(10)
C2 0.0575(11) 0.0729(12) 0.0598(11) -0.0028(9) -0.0050(9) 0.0112(9)
9C20 0.0505(9) 0.0511(9) 0.0519(9) -0.0055(7) 0.0066(7) 0.0044(7)
C4 0.0452(9) 0.0485(9) 0.0492(8) -0.0070(7) 0.0052(7) 0.0024(7)
C5 0.0480(9) 0.0524(9) 0.0526(9) 0.0006(7) 0.0039(7) 0.0049(7)
C6 0.0496(9) 0.0443(8) 0.0559(9) -0.0068(7) 0.0082(7) 0.0031(7)
C110 0.0558(10) 0.0485(9) 0.0520(9) 0.0010(7) 0.0061(8) 0.0050(7)
C8 0.0523(10) 0.0449(8) 0.0517(9) -0.0058(7) 0.0081(7) 0.0010(7)
C9 0.0534(9) 0.0440(8) 0.0484(8) -0.0030(7) 0.0064(7) 0.0048(7)
C10 0.0438(9) 0.0563(10) 0.0532(9) -0.0153(8) 0.0050(7) 0.0032(7)
C11 0.0605(12) 0.0688(12) 0.0596(10) -0.0038(9) 0.0053(9) 0.0083(9)
C12 0.0537(11) 0.0987(16) 0.0667(12) -0.0182(12) -0.0079(9) 0.0189(11)
C13 0.0505(11) 0.0852(14) 0.0796(14) -0.0070(12) 0.0138(10) -0.0098(10)
C14 0.0524(10) 0.0727(12) 0.0638(11) 0.0061(9) 0.0096(8) -0.0023(9)
C15 0.0586(11) 0.0644(11) 0.0591(10) 0.0072(9) 0.0089(8) -0.0031(9)
C16 0.0535(10) 0.0624(11) 0.0549(10) -0.0102(8) 0.0052(8) 0.0027(8)
C17 0.0584(12) 0.0910(15) 0.0712(13) -0.0053(11) 0.0133(10) -0.0132(11)
C18 0.0471(11) 0.1111(18) 0.0725(13) -0.0210(13) 0.0063(10) -0.0050(11)
C19 0.0567(11) 0.0641(11) 0.0702(12) 0.0196(9) 0.0023(9) 0.0029(9)
C20 0.0544(11) 0.0616(11) 0.0733(12) 0.0162(9) 0.0064(9) -0.0018(8)

loop_
_atom_type_symbol
_atom_type_description
_atom_type_scat_dispersion_real
_atom_type_scat_dispersion_imag
_atom_type_scat_source
C C 0.0033 0.0016 'International Tables Vol C Tables 4.2.6.8 and 6.1.1.4'
H H 0.0000 0.0000 'International Tables Vol C Tables 4.2.6.8 and 6.1.1.4'
N N 0.0061 0.0033 'International Tables Vol C Tables 4.2.6.8 and 6.1.1.4'
O O 0.0106 0.0060 'International Tables Vol C Tables 4.2.6.8 and 6.1.1.4'

loop_
_geom_angle_atom_site_label_1
_geom_angle_atom_site_label_2
_geom_angle_atom_site_label_3
_geom_angle
C5 N1 C6 122.13(16)
9C20 O1 H15 106.6(15)
C2 C1 C13 120.77(18)
C2 C1 H1 119.6
C13 C1 H1 119.6
C1 C2 9C20 120.47(19)
C1 C2 H12 119.8
9C20 C2 H12 119.8
O1 9C20 C2 119.46(17)
O1 9C20 C4 121.06(16)
C2 9C20 C4 119.48(17)
C14 C4 9C20 118.48(16)
C14 C4 C5 120.30(16)
9C20 C4 C5 121.22(16)
N1 C5 C4 122.37(16)
N1 C5 H11 118.8
C4 C5 H11 118.8
C110 C6 C20 120.69(17)
C110 C6 N1 115.51(15)
C20 C6 N1 123.80(16)
C6 C110 C8 118.90(16)
C6 C110 H10 120.6
C8 C110 H10 120.6
C9 C8 C110 120.70(16)
C9 C8 C15 110.78(15)
C110 C8 C15 128.52(16)
C19 C9 C8 120.20(16)
C19 C9 C10 131.65(16)
C8 C9 C10 108.14(15)
C11 C10 C16 120.26(17)
C11 C10 C9 131.07(18)
C16 C10 C9 108.67(15)
C12 C11 C10 118.5(2)
C12 C11 H5 120.8
C10 C11 H5 120.8
C18 C12 C11 120.8(2)
C18 C12 H2 119.6
C11 C12 H2 119.6
C14 C13 C1 119.57(19)
C14 C13 H14 120.2
C1 C13 H14 120.2
C13 C14 C4 121.21(19)
C13 C14 H13 119.4
C4 C14 H13 119.4
C16 C15 C8 102.01(15)
C16 C15 H8 111.4
C8 C15 H8 111.4
C16 C15 H9 111.4
C8 C15 H9 111.4
H8 C15 H9 109.2
C17 C16 C10 120.11(19)
C17 C16 C15 129.51(19)
C10 C16 C15 110.37(16)
C18 C17 C16 119.5(2)
C18 C17 H7 120.2
C16 C17 H7 120.2
C17 C18 C12 120.8(2)
C17 C18 H6 119.6
C12 C18 H6 119.6
C9 C19 C20 119.63(17)
C9 C19 H4 120.2
C20 C19 H4 120.2
C19 C20 C6 119.88(17)
C19 C20 H3 120.1
C6 C20 H3 120.1

loop_
_geom_bond_atom_site_label_1
_geom_bond_atom_site_label_2
_geom_bond_distance
N1 C5 1.268(2)
N1 C6 1.432(2)
O1 9C20 1.348(2)
O1 H15 0.98(3)
C1 C2 1.368(3)
C1 C13 1.373(3)
C1 H1 0.9500
C2 9C20 1.387(3)
C2 H12 0.9500
9C20 C4 1.404(2)
C4 C14 1.392(2)
C4 C5 1.443(2)
C5 H11 0.9500
C6 C110 1.374(2)
C6 C20 1.396(3)
C110 C8 1.394(2)
C110 H10 0.9500
C8 C9 1.389(2)
C8 C15 1.516(2)
C9 C19 1.373(2)
C9 C10 1.471(2)
C10 C11 1.388(3)
C10 C16 1.396(3)
C11 C12 1.382(3)
C11 H5 0.9500
C12 C18 1.375(3)
C12 H2 0.9500
C13 C14 1.372(3)
C13 H14 0.9500
C14 H13 0.9500
C15 C16 1.508(3)
C15 H8 0.9900
C15 H9 0.9900
C16 C17 1.373(3)
C17 C18 1.368(3)
C17 H7 0.9500
C18 H6 0.9500
C19 C20 1.392(3)
C19 H4 0.9500
C20 H3 0.9500

loop_
_geom_torsion_atom_site_label_1
_geom_torsion_atom_site_label_2
_geom_torsion_atom_site_label_3
_geom_torsion_atom_site_label_4
_geom_torsion
C13 C1 C2 9C20 0.2(3)
C1 C2 9C20 O1 179.18(18)
C1 C2 9C20 C4 -0.8(3)
O1 9C20 C4 C14 -179.18(17)
C2 9C20 C4 C14 0.8(3)
O1 9C20 C4 C5 0.7(3)
C2 9C20 C4 C5 -179.39(16)
C6 N1 C5 C4 179.77(14)
C14 C4 C5 N1 -178.94(17)
9C20 C4 C5 N1 1.2(3)
C5 N1 C6 C110 -178.16(16)
C5 N1 C6 C20 1.9(3)
C20 C6 C110 C8 0.1(3)
N1 C6 C110 C8 -179.77(14)
C6 C110 C8 C9 0.2(2)
C6 C110 C8 C15 179.05(16)
C110 C8 C9 C19 -0.3(3)
C15 C8 C9 C19 -179.41(17)
C110 C8 C9 C10 179.97(15)
C15 C8 C9 C10 0.90(19)
C19 C9 C10 C11 0.2(3)
C8 C9 C10 C11 179.87(18)
C19 C9 C10 C16 -179.52(19)
C8 C9 C10 C16 0.13(19)
C16 C10 C11 C12 1.4(3)
C9 C10 C11 C12 -178.34(18)
C10 C11 C12 C18 -0.7(3)
C2 C1 C13 C14 0.4(3)
C1 C13 C14 C4 -0.4(3)
9C20 C4 C14 C13 -0.2(3)
C5 C4 C14 C13 179.95(18)
C9 C8 C15 C16 -1.48(19)
C110 C8 C15 C16 179.55(17)
C11 C10 C16 C17 -1.1(3)
C9 C10 C16 C17 178.68(17)
C11 C10 C16 C15 179.11(16)
C9 C10 C16 C15 -1.1(2)
C8 C15 C16 C17 -178.2(2)
C8 C15 C16 C10 1.6(2)
C10 C16 C17 C18 0.1(3)
C15 C16 C17 C18 179.8(2)
C16 C17 C18 C12 0.6(3)
C11 C12 C18 C17 -0.3(3)
C8 C9 C19 C20 0.2(3)
C10 C9 C19 C20 179.80(18)
C9 C19 C20 C6 0.1(3)
C110 C6 C20 C19 -0.3(3)
N1 C6 C20 C19 179.61(17)
